data_7037094
loop_
_publ_author_name
'Yang, Jin-Xia'
'Zhai, Ji-Quan'
'Zhang, Xin'
'Qin, Ye-Yan'
'Yao, Yuan-Gen'

_publ_section_title
;
 Tuning different kinds of entangled metal-organic frameworks by modifying
 the spacer group of aliphatic dicarboxylate ligands and the reactant
 ratio.
;
_journal_issue 2
_journal_name_full 'Dalton transactions (Cambridge, England : 2003)'
_journal_page_first 711
_journal_page_last 723
_journal_paper_doi 10.1039/c5dt03731j
_journal_volume 45
_journal_year 2015
_chemical_formula_moiety 'C49 H54 Cd2 N6 O8, 10(O)'
_chemical_formula_sum 'C49 H54 Cd2 N6 O18'
_chemical_formula_weight 1239.80
_chemical_name_systematic
; 
 ? 
;
_space_group_IT_number 20
_symmetry_cell_setting orthorhombic
_symmetry_space_group_name_Hall 'C 2c 2'
_symmetry_space_group_name_H-M 'C 2 2 21'
_atom_sites_solution_hydrogens geom
_atom_sites_solution_primary direct
_atom_sites_solution_secondary difmap
_audit_creation_method SHELXL-97
_audit_update_record
;
2015-04-28 deposited with the CCDC.
2015-11-04 downloaded from the CCDC.
;
_cell_angle_alpha 90.00
_cell_angle_beta 90.00
_cell_angle_gamma 90.00
_cell_formula_units_Z 4
_cell_length_a 20.6271(8)
_cell_length_b 13.6669(6)
_cell_length_c 20.6839(9)
_cell_measurement_reflns_used 2704
_cell_measurement_temperature 293(2)
_cell_measurement_theta_max 29.0760
_cell_measurement_theta_min 2.6545
_cell_volume 5831.0(4)
_computing_structure_refinement 'SHELXL-97 (Sheldrick, 1997)'
_computing_structure_solution 'SHELXS-97 (Sheldrick, 1990)'
_diffrn_ambient_temperature 293(2)
_diffrn_measured_fraction_theta_full 0.998
_diffrn_measured_fraction_theta_max 0.998
_diffrn_measurement_device_type 'Xcalibur, Eos'
_diffrn_measurement_method '\w scans'
_diffrn_radiation_monochromator graphite
_diffrn_radiation_source 'fine-focus sealed tube'
_diffrn_radiation_type MoK\a
_diffrn_radiation_wavelength 0.71073
_diffrn_reflns_av_R_equivalents 0.0256
_diffrn_reflns_av_sigmaI/netI 0.0480
_diffrn_reflns_limit_h_max 24
_diffrn_reflns_limit_h_min -22
_diffrn_reflns_limit_k_max 15
_diffrn_reflns_limit_k_min -16
_diffrn_reflns_limit_l_max 13
_diffrn_reflns_limit_l_min -24
_diffrn_reflns_number 7363
_diffrn_reflns_theta_full 24.99
_diffrn_reflns_theta_max 24.99
_diffrn_reflns_theta_min 2.66
_diffrn_standards_decay_% none
_diffrn_standards_interval_count 0
_diffrn_standards_interval_time none
_diffrn_standards_number none
_exptl_absorpt_coefficient_mu 0.800
_exptl_absorpt_correction_T_max 1.00000
_exptl_absorpt_correction_T_min 0.87915
_exptl_absorpt_correction_type multi-scan
_exptl_absorpt_process_details crystalclear
_exptl_crystal_colour colorless
_exptl_crystal_density_diffrn 1.412
_exptl_crystal_density_method 'not measured'
_exptl_crystal_description block
_exptl_crystal_F_000 2520.0
_exptl_crystal_size_max 0.2
_exptl_crystal_size_mid 0.2
_exptl_crystal_size_min 0.2
_refine_diff_density_max 0.357
_refine_diff_density_min -0.564
_refine_diff_density_rms 0.075
_refine_ls_abs_structure_details 'Flack H D (1983), Acta Cryst. A39, 876-881'
_refine_ls_abs_structure_Flack 0.00
_refine_ls_extinction_method none
_refine_ls_goodness_of_fit_ref 0.917
_refine_ls_hydrogen_treatment constr
_refine_ls_matrix_type full
_refine_ls_number_parameters 341
_refine_ls_number_reflns 4492
_refine_ls_number_restraints 131
_refine_ls_restrained_S_all 0.942
_refine_ls_R_factor_all 0.0495
_refine_ls_R_factor_gt 0.0393
_refine_ls_shift/su_max 0.000
_refine_ls_shift/su_mean 0.000
_refine_ls_structure_factor_coef Fsqd
_refine_ls_weighting_details 'calc w=1/[\s^2^(Fo^2^)+(0.0767P)^2^+4.6915P] where P=(Fo^2^+2Fc^2^)/3'
_refine_ls_weighting_scheme calc
_refine_ls_wR_factor_gt 0.1008
_refine_ls_wR_factor_ref 0.1107
_reflns_number_gt 3923
_reflns_number_total 4492
_reflns_threshold_expression >2sigma(I)
_cod_data_source_file c5dt03731j2.cif
_cod_data_source_block Compound-5
_cod_depositor_comments 'Adding full bibliography for 7037090--7037095.cif.'
_cod_original_formula_sum 'C49 H54 Cd2 N6 O18 '
_cod_database_code 7037094

loop_
_symmetry_equiv_pos_as_xyz
'x, y, z'
'-x, -y, z+1/2'
'x, -y, -z'
'-x, y, -z+1/2'
'x+1/2, y+1/2, z'
'-x+1/2, -y+1/2, z+1/2'
'x+1/2, -y+1/2, -z'
'-x+1/2, y+1/2, -z+1/2'

loop_
_atom_site_label
_atom_site_type_symbol
_atom_site_fract_x
_atom_site_fract_y
_atom_site_fract_z
_atom_site_U_iso_or_equiv
_atom_site_adp_type
_atom_site_occupancy
_atom_site_symmetry_multiplicity
_atom_site_calc_flag
_atom_site_refinement_flags
Cd1 Cd -0.328110(19) -1.37256(3) -0.189561(19) 0.03834(13) Uani 1 1 d .
C1 C -0.2957(3) -1.5168(4) -0.0994(3) 0.0374(13) Uani 1 1 d .
C2 C -0.2693(3) -1.5703(4) -0.0403(3) 0.0425(14) Uani 1 1 d .
H2A H -0.2435 -1.6258 -0.0540 0.051 Uiso 1 1 calc R
H2B H -0.3050 -1.5945 -0.0143 0.051 Uiso 1 1 calc R
C3 C -0.2275(4) -1.5000 0.0000 0.044(2) Uani 1 2 d S
H3A H -0.2009 -1.4686 -0.0306 0.053 Uiso 0.50 1 d PR
C4 C -0.4249(2) -1.2229(5) -0.2038(3) 0.0361(14) Uani 1 1 d .
C5 C -0.4794(3) -1.1522(4) -0.1926(3) 0.0401(12) Uani 1 1 d .
H5A H -0.4669 -1.1083 -0.1579 0.048 Uiso 1 1 calc R
H5B H -0.5168 -1.1889 -0.1778 0.048 Uiso 1 1 calc R
C6 C -0.5000 -1.0908(6) -0.2500 0.043(2) Uani 1 2 d S
H6A H -0.4645 -1.0494 -0.2622 0.051 Uiso 0.50 1 d PR
C7 C -0.4296(4) -1.4487(5) -0.2996(4) 0.0651(19) Uani 1 1 d U
H7A H -0.4437 -1.3843 -0.2968 0.078 Uiso 1 1 calc R
C8 C -0.4633(4) -1.5106(6) -0.3379(4) 0.0682(18) Uani 1 1 d U
H8A H -0.4998 -1.4889 -0.3600 0.082 Uiso 1 1 calc R
C9 C -0.4426(3) -1.6070(5) -0.3440(3) 0.0543(15) Uani 1 1 d U
C10 C -0.3888(3) -1.6351(5) -0.3089(3) 0.0607(15) Uani 1 1 d U
H10A H -0.3737 -1.6991 -0.3110 0.073 Uiso 1 1 calc R
C11 C -0.3580(4) -1.5668(5) -0.2709(3) 0.0550(16) Uani 1 1 d U
H11A H -0.3216 -1.5863 -0.2477 0.066 Uiso 1 1 calc R
C12 C -0.7417(4) -1.7817(6) -0.3043(4) 0.0702(19) Uani 1 1 d U
H12A H -0.7774 -1.7403 -0.3056 0.084 Uiso 1 1 calc R
C13 C -0.6917(4) -1.7655(6) -0.3465(4) 0.075(2) Uani 1 1 d U
H13A H -0.6953 -1.7154 -0.3766 0.090 Uiso 1 1 calc R
C14 C -0.6380(3) -1.8193(5) -0.3455(3) 0.0507(14) Uani 1 1 d U
C15 C -0.6378(4) -1.8943(7) -0.3032(5) 0.094(2) Uani 1 1 d U
H15A H -0.6031 -1.9377 -0.3017 0.113 Uiso 1 1 calc R
C16 C -0.6894(4) -1.9055(7) -0.2625(5) 0.094(2) Uani 1 1 d U
H16A H -0.6871 -1.9555 -0.2320 0.113 Uiso 1 1 calc R
C17 C -0.4795(4) -1.6792(6) -0.3852(4) 0.0609(17) Uani 1 1 d U
H17A H -0.4516 -1.7340 -0.3962 0.073 Uiso 1 1 calc R
H17B H -0.4930 -1.6480 -0.4251 0.073 Uiso 1 1 calc R
C18 C -0.5385(3) -1.7156(6) -0.3485(4) 0.0650(18) Uani 1 1 d U
H18A H -0.5663 -1.6602 -0.3390 0.078 Uiso 1 1 calc R
H18B H -0.5243 -1.7430 -0.3076 0.078 Uiso 1 1 calc R
C19 C -0.5783(3) -1.7928(6) -0.3846(4) 0.0588(17) Uani 1 1 d U
H19A H -0.5913 -1.7675 -0.4264 0.071 Uiso 1 1 calc R
H19B H -0.5521 -1.8508 -0.3916 0.071 Uiso 1 1 calc R
C20 C -0.2198(3) -1.2734(5) -0.0935(4) 0.0503(17) Uani 1 1 d .
H20A H -0.1944 -1.3186 -0.1156 0.060 Uiso 1 1 calc R
C21 C -0.1908(3) -1.2177(5) -0.0476(3) 0.0488(16) Uani 1 1 d .
H21A H -0.1472 -1.2273 -0.0378 0.059 Uiso 1 1 calc R
C22 C -0.2262(3) -1.1458(5) -0.0149(3) 0.0490(16) Uani 1 1 d .
C23 C -0.2915(3) -1.1398(6) -0.0298(4) 0.065(2) Uani 1 1 d .
H23A H -0.3178 -1.0944 -0.0088 0.078 Uiso 1 1 calc R
C24 C -0.3178(3) -1.2020(5) -0.0762(4) 0.0600(18) Uani 1 1 d .
H24A H -0.3620 -1.1977 -0.0849 0.072 Uiso 1 1 calc R
C25 C -0.1939(4) -1.0799(6) 0.0332(4) 0.068(2) Uani 1 1 d .
H25A H -0.1664 -1.1186 0.0613 0.082 Uiso 1 1 calc R
H25B H -0.2268 -1.0489 0.0599 0.082 Uiso 1 1 calc R
C26 C -0.1527(5) -1.0000 0.0000 0.066(3) Uani 1 2 d S
H26A H -0.1262 -0.9641 0.0289 0.099 Uiso 0.50 1 d PR
H26C H -0.1802 -0.9611 -0.0272 0.099 Uiso 0.50 1 d PR
O1 O -0.3532(2) -1.4873(4) -0.0996(2) 0.0527(12) Uani 1 1 d .
O1W O -0.4411(3) -1.5000 0.0000 0.071(2) Uani 1 2 d S
O2 O -0.2578(2) -1.4995(3) -0.1450(2) 0.0481(11) Uani 1 1 d .
O2W O -0.1373(3) -1.5969(4) -0.1429(3) 0.0772(17) Uani 1 1 d .
O3 O -0.4250(2) -1.3001(3) -0.1687(2) 0.0479(11) Uani 1 1 d .
O3W O -0.4923(4) -1.3172(5) -0.0528(3) 0.105(2) Uani 1 1 d .
O4 O -0.3810(2) -1.2068(4) -0.2427(2) 0.0570(12) Uani 1 1 d .
O4W O -0.5593(4) -1.8518(6) 0.0254(4) 0.125(3) Uani 1 1 d .
O5W O -0.5762(5) -2.0854(8) 0.1094(6) 0.161(4) Uani 1 1 d .
O6W O -0.4429(8) -2.0000 0.0000 0.258(12) Uani 1 2 d S
N1 N -0.3776(2) -1.4742(4) -0.2656(3) 0.0465(12) Uani 1 1 d U
N2 N -0.7413(3) -1.8525(4) -0.2627(3) 0.0501(13) Uani 1 1 d U
H2C H -0.7732 -1.8634 -0.2370 0.060 Uiso 1 1 calc R
N3 N -0.2825(2) -1.2677(4) -0.1091(3) 0.0478(13) Uani 1 1 d .

loop_
_atom_site_aniso_label
_atom_site_aniso_U_11
_atom_site_aniso_U_22
_atom_site_aniso_U_33
_atom_site_aniso_U_23
_atom_site_aniso_U_13
_atom_site_aniso_U_12
Cd1 0.03749(19) 0.0414(2) 0.0361(2) 0.0009(2) 0.0023(2) 0.0020(2)
C1 0.042(3) 0.034(3) 0.036(3) -0.009(3) 0.001(3) -0.001(3)
C2 0.057(3) 0.037(3) 0.034(3) 0.000(3) 0.006(3) 0.003(3)
C3 0.045(5) 0.056(5) 0.031(4) 0.009(4) 0.000 0.000
C4 0.029(3) 0.048(3) 0.031(3) -0.002(3) -0.002(2) 0.000(2)
C5 0.035(3) 0.045(3) 0.040(3) 0.000(3) 0.000(3) 0.005(2)
C6 0.045(5) 0.033(4) 0.050(5) 0.000 -0.004(4) 0.000
C7 0.076(4) 0.048(3) 0.071(5) -0.008(3) -0.029(4) 0.007(3)
C8 0.070(4) 0.062(4) 0.072(4) -0.008(3) -0.027(4) 0.006(3)
C9 0.058(3) 0.060(3) 0.045(3) -0.009(3) 0.005(3) -0.012(3)
C10 0.068(3) 0.056(3) 0.058(3) -0.013(4) -0.001(3) 0.007(3)
C11 0.051(3) 0.061(3) 0.053(4) -0.004(3) -0.004(3) 0.011(3)
C12 0.053(3) 0.077(4) 0.081(5) 0.035(4) 0.009(4) 0.021(3)
C13 0.061(4) 0.078(4) 0.086(5) 0.047(4) 0.016(4) 0.012(3)
C14 0.043(3) 0.058(3) 0.050(3) 0.006(3) 0.006(3) -0.006(3)
C15 0.076(4) 0.098(5) 0.108(5) 0.057(4) 0.044(4) 0.039(4)
C16 0.080(4) 0.092(5) 0.111(5) 0.069(4) 0.048(4) 0.049(4)
C17 0.064(4) 0.071(4) 0.049(4) -0.014(3) 0.009(3) -0.021(3)
C18 0.056(4) 0.086(4) 0.053(4) -0.011(4) 0.009(3) -0.018(3)
C19 0.051(3) 0.074(4) 0.051(4) -0.001(3) 0.011(3) -0.013(3)
C20 0.048(3) 0.037(3) 0.065(4) -0.007(3) 0.013(4) 0.002(3)
C21 0.040(3) 0.052(4) 0.055(4) -0.003(3) 0.001(3) 0.002(3)
C22 0.053(3) 0.046(4) 0.048(4) -0.001(3) -0.002(3) -0.003(3)
C23 0.051(4) 0.069(5) 0.074(5) -0.031(4) -0.004(4) 0.010(4)
C24 0.051(4) 0.063(4) 0.066(4) -0.014(4) -0.009(4) 0.007(3)
C25 0.070(4) 0.067(5) 0.068(5) -0.020(4) -0.019(4) 0.012(4)
C26 0.047(6) 0.078(8) 0.074(7) -0.032(6) 0.000 0.000
O1 0.055(3) 0.060(3) 0.043(3) 0.007(2) 0.002(2) 0.005(2)
O1W 0.049(4) 0.100(6) 0.063(5) 0.012(5) 0.000 0.000
O2 0.049(2) 0.060(3) 0.035(2) 0.006(2) 0.005(2) 0.004(2)
O2W 0.060(3) 0.098(4) 0.073(4) -0.020(3) -0.007(3) 0.018(3)
O3 0.049(2) 0.046(2) 0.049(3) 0.005(2) 0.003(2) 0.0100(19)
O3W 0.154(6) 0.095(4) 0.066(4) 0.012(3) 0.040(5) 0.043(4)
O4 0.038(2) 0.073(3) 0.060(3) 0.015(3) 0.013(2) 0.009(2)
O4W 0.177(7) 0.107(6) 0.090(5) -0.005(4) -0.035(5) -0.042(6)
O5W 0.141(7) 0.137(8) 0.204(11) -0.025(8) -0.021(8) 0.041(6)
O6W 0.134(11) 0.210(19) 0.43(3) 0.18(2) 0.000 0.000
N1 0.045(3) 0.052(3) 0.043(3) -0.002(2) -0.004(2) -0.003(2)
N2 0.043(2) 0.053(3) 0.055(3) 0.013(2) 0.013(2) 0.005(2)
N3 0.049(3) 0.040(3) 0.055(3) -0.004(3) -0.002(3) 0.005(2)

loop_
_atom_type_symbol
_atom_type_description
_atom_type_scat_dispersion_real
_atom_type_scat_dispersion_imag
_atom_type_scat_source
C C 0.0033 0.0016 'International Tables Vol C Tables 4.2.6.8 and 6.1.1.4'
H H 0.0000 0.0000 'International Tables Vol C Tables 4.2.6.8 and 6.1.1.4'
Cd Cd -0.8075 1.2024 'International Tables Vol C Tables 4.2.6.8 and 6.1.1.4'
N N 0.0061 0.0033 'International Tables Vol C Tables 4.2.6.8 and 6.1.1.4'
O O 0.0106 0.0060 'International Tables Vol C Tables 4.2.6.8 and 6.1.1.4'

loop_
_geom_angle_atom_site_label_1
_geom_angle_atom_site_label_2
_geom_angle_atom_site_label_3
_geom_angle
_geom_angle_site_symmetry_1
_geom_angle_site_symmetry_3
O3 Cd1 N1 90.18(18) . .
O3 Cd1 N2 137.62(16) . 5
N1 Cd1 N2 88.21(19) . 5
O3 Cd1 N3 87.25(17) . .
N1 Cd1 N3 177.17(19) . .
N2 Cd1 N3 94.50(19) 5 .
O3 Cd1 O2 139.51(15) . .
N1 Cd1 O2 95.23(17) . .
N2 Cd1 O2 82.74(16) 5 .
N3 Cd1 O2 85.96(16) . .
O3 Cd1 O1 87.12(16) . .
N1 Cd1 O1 92.20(17) . .
N2 Cd1 O1 135.26(16) 5 .
N3 Cd1 O1 86.47(18) . .
O2 Cd1 O1 52.66(14) . .
O3 Cd1 O4 50.67(14) . .
N1 Cd1 O4 92.72(18) . .
N2 Cd1 O4 87.10(15) 5 .
N3 Cd1 O4 86.58(17) . .
O2 Cd1 O4 166.87(14) . .
O1 Cd1 O4 137.48(14) . .
O3 Cd1 C1 113.00(17) . .
N1 Cd1 C1 97.74(18) . .
N2 Cd1 C1 109.17(18) 5 .
N3 Cd1 C1 82.18(17) . .
O2 Cd1 C1 26.51(15) . .
O1 Cd1 C1 26.60(15) . .
O4 Cd1 C1 160.82(16) . .
O2 C1 O1 122.0(6) . .
O2 C1 C2 118.2(5) . .
O1 C1 C2 119.7(6) . .
O2 C1 Cd1 60.8(3) . .
O1 C1 Cd1 62.9(3) . .
C2 C1 Cd1 163.4(4) . .
C1 C2 C3 109.6(4) . .
C1 C2 H2A 109.7 . .
C3 C2 H2A 109.7 . .
C1 C2 H2B 109.7 . .
C3 C2 H2B 109.7 . .
H2A C2 H2B 108.2 . .
C2 C3 C2 111.7(7) . 3_525
C2 C3 H3A 104.3 . .
C2 C3 H3A 114.0 3_525 .
O4 C4 O3 121.2(5) . .
O4 C4 C5 122.5(6) . .
O3 C4 C5 116.2(5) . .
C4 C5 C6 116.5(5) . .
C4 C5 H5A 108.2 . .
C6 C5 H5A 108.2 . .
C4 C5 H5B 108.2 . .
C6 C5 H5B 108.2 . .
H5A C5 H5B 107.3 . .
C5 C6 C5 112.7(7) 4_454 .
C5 C6 H6A 109.6 4_454 .
C5 C6 H6A 108.5 . .
N1 C7 C8 124.1(7) . .
N1 C7 H7A 117.9 . .
C8 C7 H7A 117.9 . .
C7 C8 C9 119.2(7) . .
C7 C8 H8A 120.4 . .
C9 C8 H8A 120.4 . .
C10 C9 C8 117.5(7) . .
C10 C9 C17 121.4(7) . .
C8 C9 C17 121.1(7) . .
C11 C10 C9 118.9(7) . .
C11 C10 H10A 120.5 . .
C9 C10 H10A 120.5 . .
N1 C11 C10 123.4(7) . .
N1 C11 H11A 118.3 . .
C10 C11 H11A 118.3 . .
N2 C12 C13 122.6(7) . .
N2 C12 H12A 118.7 . .
C13 C12 H12A 118.7 . .
C14 C13 C12 122.0(7) . .
C14 C13 H13A 119.0 . .
C12 C13 H13A 119.0 . .
C13 C14 C15 115.6(7) . .
C13 C14 C19 122.4(7) . .
C15 C14 C19 121.7(7) . .
C14 C15 C16 118.9(7) . .
C14 C15 H15A 120.5 . .
C16 C15 H15A 120.5 . .
N2 C16 C15 125.4(7) . .
N2 C16 H16A 117.3 . .
C15 C16 H16A 117.3 . .
C9 C17 C18 109.5(6) . .
C9 C17 H17A 109.8 . .
C18 C17 H17A 109.8 . .
C9 C17 H17B 109.8 . .
C18 C17 H17B 109.8 . .
H17A C17 H17B 108.2 . .
C17 C18 C19 114.3(6) . .
C17 C18 H18A 108.7 . .
C19 C18 H18A 108.7 . .
C17 C18 H18B 108.7 . .
C19 C18 H18B 108.7 . .
H18A C18 H18B 107.6 . .
C14 C19 C18 109.9(6) . .
C14 C19 H19A 109.7 . .
C18 C19 H19A 109.7 . .
C14 C19 H19B 109.7 . .
C18 C19 H19B 109.7 . .
H19A C19 H19B 108.2 . .
N3 C20 C21 124.3(6) . .
N3 C20 H20A 117.9 . .
C21 C20 H20A 117.9 . .
C20 C21 C22 120.2(6) . .
C20 C21 H21A 119.9 . .
C22 C21 H21A 119.9 . .
C23 C22 C21 116.3(6) . .
C23 C22 C25 122.9(7) . .
C21 C22 C25 120.8(6) . .
C22 C23 C24 119.7(7) . .
C22 C23 H23A 120.1 . .
C24 C23 H23A 120.1 . .
N3 C24 C23 123.2(6) . .
N3 C24 H24A 118.4 . .
C23 C24 H24A 118.4 . .
C22 C25 C26 111.9(6) . .
C22 C25 H25A 109.2 . .
C26 C25 H25A 109.2 . .
C22 C25 H25B 109.2 . .
C26 C25 H25B 109.2 . .
H25A C25 H25B 107.9 . .
C25 C26 C25 113.2(9) 3_535 .
C25 C26 H26A 103.5 3_535 .
C25 C26 H26A 113.7 . .
C25 C26 H26C 12.1 3_535 .
C25 C26 H26C 109.1 . .
H26A C26 H26C 115.1 . .
C1 O1 Cd1 90.5(4) . .
C1 O2 Cd1 92.7(4) . .
C4 O3 Cd1 104.5(3) . .
C4 O4 Cd1 83.3(4) . .
C7 N1 C11 116.8(6) . .
C7 N1 Cd1 123.6(5) . .
C11 N1 Cd1 119.2(5) . .
C16 N2 C12 115.3(6) . .
C16 N2 Cd1 124.1(5) . 5_445
C12 N2 Cd1 120.5(5) . 5_445
C16 N2 H2C 122.3 . .
C12 N2 H2C 122.3 . .
Cd1 N2 H2C 3.6 5_445 .
C20 N3 C24 116.3(6) . .
C20 N3 Cd1 120.9(5) . .
C24 N3 Cd1 122.8(4) . .

loop_
_geom_bond_atom_site_label_1
_geom_bond_atom_site_label_2
_geom_bond_distance
_geom_bond_site_symmetry_2
Cd1 O3 2.272(4) .
Cd1 N1 2.334(5) .
Cd1 N2 2.361(5) 5
Cd1 N3 2.390(5) .
Cd1 O2 2.443(4) .
Cd1 O1 2.488(5) .
Cd1 O4 2.744(5) .
Cd1 C1 2.795(6) .
C1 O2 1.249(7) .
C1 O1 1.252(7) .
C1 C2 1.523(9) .
C2 C3 1.537(8) .
C2 H2A 0.9700 .
C2 H2B 0.9700 .
C3 C2 1.537(8) 3_525
C3 H3A 0.9404 .
C4 O4 1.231(7) .
C4 O3 1.281(7) .
C4 C5 1.500(8) .
C5 C6 1.514(7) .
C5 H5A 0.9700 .
C5 H5B 0.9700 .
C6 C5 1.514(7) 4_454
C6 H6A 0.9599 .
C7 N1 1.328(9) .
C7 C8 1.351(10) .
C7 H7A 0.9300 .
C8 C9 1.391(10) .
C8 H8A 0.9300 .
C9 C10 1.380(10) .
C9 C17 1.509(9) .
C10 C11 1.377(10) .
C10 H10A 0.9300 .
C11 N1 1.332(8) .
C11 H11A 0.9300 .
C12 N2 1.295(9) .
C12 C13 1.369(10) .
C12 H12A 0.9300 .
C13 C14 1.329(10) .
C13 H13A 0.9300 .
C14 C15 1.349(10) .
C14 C19 1.516(9) .
C15 C16 1.366(10) .
C15 H15A 0.9300 .
C16 N2 1.291(8) .
C16 H16A 0.9300 .
C17 C18 1.520(9) .
C17 H17A 0.9700 .
C17 H17B 0.9700 .
C18 C19 1.532(10) .
C18 H18A 0.9700 .
C18 H18B 0.9700 .
C19 H19A 0.9700 .
C19 H19B 0.9700 .
C20 N3 1.336(8) .
C20 C21 1.357(9) .
C20 H20A 0.9300 .
C21 C22 1.398(9) .
C21 H21A 0.9300 .
C22 C23 1.385(9) .
C22 C25 1.499(9) .
C23 C24 1.392(10) .
C23 H23A 0.9300 .
C24 N3 1.341(9) .
C24 H24A 0.9300 .
C25 C26 1.545(10) .
C25 H25A 0.9700 .
C25 H25B 0.9700 .
C26 C25 1.545(10) 3_535
C26 H26A 0.9463 .
C26 H26C 0.9598 .
N2 Cd1 2.361(5) 5_445
N2 H2C 0.8600 .
